data_1576342
loop_
_publ_author_name
'Hong, Qiong-Yan'
'Huang, Bin'
'Niu, Yan-Fei'
'Wang, Cui-Hong'
'Zhao, Xiao-li'
'Yang, Hai-Bo'
'Shi, Xueliang'

_publ_section_title
;
 A 4,4',4''-Nitrilotriphenoxyl Radical Derived from Yang's Biradical
;
_journal_name_full 'Chemical Science'
_journal_paper_doi 10.1039/D5SC06789H
_journal_year 2025
_chemical_formula_moiety 'C21 H30.5 N0.5 O1.5, 0.5(C7 H8)'
_chemical_formula_sum 'C24.5 H34.5 N0.5 O1.5'
_chemical_formula_weight 360.02
_space_group_crystal_system monoclinic
_space_group_IT_number 15
_space_group_name_Hall '-C 2yc'
_space_group_name_H-M_alt 'C 1 2/c 1'
_atom_sites_solution_hydrogens geom
_atom_sites_solution_primary dual
_audit_creation_date 2025-05-28
_audit_creation_method
;
Olex2 1.5
(compiled 2025.05.22 svn.r631f81ec for OlexSys, GUI svn.r7248)
;
_audit_update_record
;
2025-05-28 deposited with the CCDC.	2025-11-27 downloaded from the CCDC.
;
_cell_angle_alpha 90
_cell_angle_beta 100.430(8)
_cell_angle_gamma 90
_cell_formula_units_Z 8
_cell_length_a 11.4459(11)
_cell_length_b 17.3442(12)
_cell_length_c 22.2295(17)
_cell_measurement_reflns_used 1988
_cell_measurement_temperature 172.99(10)
_cell_measurement_theta_max 61.1910
_cell_measurement_theta_min 3.9890
_cell_volume 4340.1(6)
_computing_cell_refinement 'CrysAlisPro 1.171.42.100a (Rigaku OD, 2023)'
_computing_data_collection 'CrysAlisPro 1.171.42.100a (Rigaku OD, 2023)'
_computing_data_reduction 'CrysAlisPro 1.171.42.100a (Rigaku OD, 2023)'
_computing_molecular_graphics 'Olex2 1.5 (Dolomanov et al., 2009)'
_computing_publication_material 'Olex2 1.5 (Dolomanov et al., 2009)'
_computing_structure_refinement 'SHELXL 2018/3 (Sheldrick, 2015)'
_computing_structure_solution 'SHELXT 2018/2 (Sheldrick, 2018)'
_diffrn_ambient_environment N~2~
_diffrn_ambient_temperature 172.99(10)
_diffrn_detector 'Hybrid Pixel Array Detector'
_diffrn_detector_area_resol_mean 5.8140
_diffrn_measured_fraction_theta_full 0.997
_diffrn_measured_fraction_theta_max 0.997
_diffrn_measurement_details
;
List of Runs (angles in degrees, time in seconds):

  # Type    Start    End  Width  t~exp~   \w     \q     \k     \f   Frames
#--------------------------------------------------------------------------
  1  \w    -27.00  33.00   1.00    4.00    --    0.00  37.00 150.00   60
  2  \w     -7.00  26.00   1.00    4.00    --    0.00 -37.00-120.00   33
  3  \w     46.00  72.00   1.00    4.00    --    0.00  57.00-180.00   26
  4  \w    -88.00  -6.00   1.00    4.00    --    0.00 -37.00 150.00   82
  5  \w     45.00  87.00   1.00    4.00    --    0.00  37.00 150.00   42
  6  \w    -89.00 -39.00   1.00    4.00    --    0.00 -37.00-120.00   50
  7  \w      4.00  53.00   1.00    8.00    --   92.10 -61.00 -60.00   49
  8  \w     58.00 150.00   1.00    8.00    --   92.10  82.00  30.00   92
  9  \w      3.00  53.00   1.00    8.00    --   92.10 -82.00 -60.00   50
 10  \w     66.00 118.00   1.00    8.00    --   92.10  45.00-180.00   52
 11  \w    123.00 182.00   1.00    8.00    --   92.10  45.00-180.00   59
 12  \w      5.00 107.00   1.00    8.00    --   92.10 -82.00  90.00  102
 13  \w     87.00 113.00   1.00    8.00    --   92.10 -77.00   0.00   26
 14  \w      4.00 105.00   1.00    8.00    --   92.10 -61.00  90.00  101
 15  \w      3.00  43.00   1.00    8.00    --   92.10 -77.00   0.00   40
 16  \w     34.00 118.00   1.00    8.00    --   92.10 -61.00-180.00   84
 17  \w     80.00 109.00   1.00    8.00    --   92.10 -61.00 -60.00   29
 18  \w     63.00 125.00   1.00    8.00    --   92.10 -82.00 -60.00   62
 19  \w     92.00 181.00   1.00    8.00    --   92.10  45.00 150.00   89
 20  \w     37.00 128.00   1.00    8.00    --   92.10 -82.00-180.00   91
 21  \w      4.00  34.00   1.00    8.00    --   92.10 -61.00-120.00   30
 22  \w     83.00 118.00   1.00    8.00    --   92.10 -61.00-120.00   35
 23  \w    125.00 150.00   1.00    8.00    --   92.10 -15.00  60.00   25
 24  \w    100.00 126.00   1.00    8.00    --   92.10 -82.00  60.00   26
 25  \w     78.00 103.00   1.00    8.00    --   92.10 -82.00-120.00   25
 26  \w     14.00  66.00   1.00    8.00    --   92.10 -15.00  60.00   52
;
_diffrn_measurement_device 'four-circle diffractometer'
_diffrn_measurement_device_type 'XtaLAB AFC12 (RINC): Kappa dual home/near'
_diffrn_measurement_method '\w scans'
_diffrn_orient_matrix_type 'CrysAlisPro convention (1999,Acta A55,543-557)'
_diffrn_orient_matrix_UB_11 0.0009926000
_diffrn_orient_matrix_UB_12 -0.0420425000
_diffrn_orient_matrix_UB_13 0.0610695000
_diffrn_orient_matrix_UB_21 -0.0692359000
_diffrn_orient_matrix_UB_22 -0.0676329000
_diffrn_orient_matrix_UB_23 -0.0345205000
_diffrn_orient_matrix_UB_31 0.1180700000
_diffrn_orient_matrix_UB_32 -0.0394810000
_diffrn_orient_matrix_UB_33 -0.0059893000
_diffrn_radiation_monochromator mirror
_diffrn_radiation_probe x-ray
_diffrn_radiation_type 'Cu K\a'
_diffrn_radiation_wavelength 1.54184
_diffrn_reflns_av_R_equivalents 0.1282
_diffrn_reflns_av_unetI/netI 0.0918
_diffrn_reflns_Laue_measured_fraction_full 0.997
_diffrn_reflns_Laue_measured_fraction_max 0.997
_diffrn_reflns_limit_h_max 13
_diffrn_reflns_limit_h_min -9
_diffrn_reflns_limit_k_max 20
_diffrn_reflns_limit_k_min -20
_diffrn_reflns_limit_l_max 26
_diffrn_reflns_limit_l_min -25
_diffrn_reflns_number 23071
_diffrn_reflns_point_group_measured_fraction_full 0.997
_diffrn_reflns_point_group_measured_fraction_max 0.997
_diffrn_reflns_theta_full 67.076
_diffrn_reflns_theta_max 67.076
_diffrn_reflns_theta_min 4.044
_diffrn_source 'micro-focus sealed X-ray tube'
_diffrn_source_type 'Rigaku (Cu) X-ray Source'
_exptl_absorpt_coefficient_mu 0.510
_exptl_absorpt_correction_T_max 1.00000
_exptl_absorpt_correction_T_min 0.44061
_exptl_absorpt_correction_type multi-scan
_exptl_absorpt_process_details
;
CrysAlisPro 1.171.42.100a (Rigaku Oxford Diffraction, 2023)
Empirical absorption correction using spherical harmonics,
implemented in SCALE3 ABSPACK scaling algorithm.
;
_exptl_crystal_colour 'clear light colourless'
_exptl_crystal_colour_lustre clear
_exptl_crystal_colour_modifier light
_exptl_crystal_colour_primary colourless
_exptl_crystal_density_diffrn 1.102
_exptl_crystal_description block
_exptl_crystal_F_000 1576
_exptl_crystal_size_max 0.22
_exptl_crystal_size_mid 0.16
_exptl_crystal_size_min 0.08
_refine_diff_density_max 1.190
_refine_diff_density_min -0.296
_refine_diff_density_rms 0.110
_refine_ls_extinction_method none
_refine_ls_goodness_of_fit_ref 1.198
_refine_ls_hydrogen_treatment constr
_refine_ls_matrix_type full
_refine_ls_number_parameters 284
_refine_ls_number_reflns 3877
_refine_ls_number_restraints 136
_refine_ls_restrained_S_all 1.183
_refine_ls_R_factor_all 0.1867
_refine_ls_R_factor_gt 0.1398
_refine_ls_shift/su_max 0.000
_refine_ls_shift/su_mean 0.000
_refine_ls_structure_factor_coef Fsqd
_refine_ls_weighting_details 'w=1/[\s^2^(Fo^2^)+(0.2000P)^2^] where P=(Fo^2^+2Fc^2^)/3'
_refine_ls_weighting_scheme calc
_refine_ls_wR_factor_gt 0.3199
_refine_ls_wR_factor_ref 0.3541
_reflns_Friedel_coverage 0.000
_reflns_number_gt 2402
_reflns_number_total 3877
_reflns_threshold_expression 'I > 2\s(I)'
_cod_data_source_file d5sc06789h2.cif
_cod_data_source_block exp_4376_auto
_cod_original_formula_sum 'C24.50 H34.50 N0.50 O1.50'
_cod_database_code 1576342
_shelx_shelxl_version_number 2018/3
_shelx_space_group_comment
;
The symmetry employed for this shelxl refinement is uniquely defined
by the following loop, which should always be used as a source of
symmetry information in preference to the above space-group names.
They are only intended as comments.
;
_olex2_refinement_description
;
1. Fixed Uiso
 At 1.2 times of:
  All C(H) groups
 At 1.5 times of:
  All C(H,H,H) groups, All O(H) groups
2. Restrained distances
 C1A-C1B
 1.51 with sigma of 0.02
 C1B-C1C = C1B-C1G = C1D-C1E
 1.39 with sigma of 0.02
 C1C-C1D = C1E-C1F = C1F-C1G
 1.38 with sigma of 0.02
 C1A-C1C = C1A-C1G
 2.52 with sigma of 0.04
 C1B-C1D
 2.42 with sigma of 0.04
 C1B-C1F
 2.41 with sigma of 0.04
 C1C-C1E
 2.39 with sigma of 0.04
 C1D-C1F = C1E-C1G
 2.4 with sigma of 0.04
 C1B-C1C \\sim C1C-C1D \\sim C1D-C1E \\sim C1E-C1F \\sim C1F-C1G \\sim C1G-C1B
 with sigma of 0.02
 C1B-C1F \\sim C1B-C1D \\sim C1G-C1E \\sim C1C-C1G \\sim C1D-C1F \\sim C1C-C1E
 with sigma of 0.04
 C1A-C1G \\sim C1A-C1C
 with sigma of 0.04
3. Restrained planarity
 C1A, C1B, C1C, C1D, C1E, C1F, C1G
 with sigma of 0.1
4. Uiso/Uaniso restraints and constraints
C1A \\sim C1B \\sim C1C \\sim C1D \\sim C1E \\sim C1F \\sim C1G: within 2A with
sigma of 0.04 and sigma for terminal atoms of 0.08 within 2A
5. Rigid body (RIGU) restrains
 C1A, C1B, C1C, C1D, C1E, C1F, C1G
 with sigma for 1-2 distances of 0.004 and sigma for 1-3 distances of 0.004
6. Others
 Fixed Sof: H2(0.5) C1A(0.5) H1AA(0.5) H1AB(0.5) H1AC(0.5) C1B(0.5) C1C(0.5)
 H1C(0.5) C1D(0.5) H1D(0.5) C1E(0.5) H1E(0.5) C1F(0.5) H1F(0.5) C1G(0.5)
 H1G(0.5)
7.a Aromatic/amide H refined with riding coordinates:
 C1(H1), C5(H5), C8(H8), C1C(H1C), C1D(H1D), C1E(H1E), C1F(H1F), C1G(H1G)
7.b Idealised Me refined as rotating group:
 C12(H12A,H12B,H12C), C13(H13A,H13B,H13C), C14(H14A,H14B,H14C), C16(H16A,H16B,
 H16C), C17(H17A,H17B,H17C), C18(H18A,H18B,H18C), C20(H20A,H20B,H20C), C21(H21A,
 H21B,H21C), C22(H22A,H22B,H22C), C1A(H1AA,H1AB,H1AC)
7.c Idealised tetrahedral OH refined as rotating group:
 O2(H2)
;
_olex2_submission_special_instructions 'No special instructions were received'
_oxdiff_exptl_absorpt_empirical_details
;
Empirical correction (ABSPACK) includes:
- Absorption correction using spherical harmonics
- Frame scaling
;
_oxdiff_exptl_absorpt_empirical_full_max 2.913
_oxdiff_exptl_absorpt_empirical_full_min 0.422

loop_
_space_group_symop_operation_xyz
'x, y, z'
'-x, y, -z+1/2'
'x+1/2, y+1/2, z'
'-x+1/2, y+1/2, -z+1/2'
'-x, -y, -z'
'x, -y, z-1/2'
'-x+1/2, -y+1/2, -z'
'x+1/2, -y+1/2, z-1/2'

loop_
_atom_site_label
_atom_site_type_symbol
_atom_site_fract_x
_atom_site_fract_y
_atom_site_fract_z
_atom_site_U_iso_or_equiv
_atom_site_adp_type
_atom_site_occupancy
_atom_site_site_symmetry_order
_atom_site_calc_flag
_atom_site_refinement_flags_posn
_atom_site_refinement_flags_adp
_atom_site_refinement_flags_occupancy
_atom_site_disorder_assembly
_atom_site_disorder_group
O1 O 0.3747(3) 0.3483(2) 0.53515(14) 0.0507(10) Uani 1 1 d . . . . .
O2 O 0.500000 0.8253(3) 0.750000 0.0519(14) Uani 1 2 d S T P . .
H2 H 0.520436 0.841469 0.717815 0.078 Uiso 0.5 1 calc R U P . .
N1 N 0.500000 0.5046(3) 0.750000 0.0253(11) Uani 1 2 d S T P . .
C1 C 0.3879(4) 0.4987(2) 0.64637(18) 0.0275(10) Uani 1 1 d . . . . .
H1 H 0.354465 0.547725 0.651933 0.033 Uiso 1 1 calc R U . . .
C2 C 0.3550(4) 0.4613(3) 0.59154(19) 0.0333(11) Uani 1 1 d . . . . .
C3 C 0.4063(4) 0.3853(3) 0.58352(18) 0.0347(11) Uani 1 1 d . . . . .
C4 C 0.4972(4) 0.3536(2) 0.63303(19) 0.0331(11) Uani 1 1 d . . . . .
C5 C 0.5257(4) 0.3935(2) 0.68764(19) 0.0311(10) Uani 1 1 d . . . . .
H5 H 0.581975 0.372864 0.720366 0.037 Uiso 1 1 calc R U . . .
C6 C 0.4698(4) 0.4663(3) 0.69456(18) 0.0317(10) Uani 1 1 d . . . . .
C7 C 0.500000 0.5884(3) 0.750000 0.0321(14) Uani 1 2 d S T P . .
C8 C 0.4593(4) 0.6273(2) 0.79683(18) 0.0310(10) Uani 1 1 d . . . . .
H8 H 0.431029 0.599032 0.827872 0.037 Uiso 1 1 calc R U . . .
C9 C 0.4600(4) 0.7079(3) 0.79843(17) 0.0317(11) Uani 1 1 d . . . . .
C10 C 0.500000 0.7478(3) 0.750000 0.0341(15) Uani 1 2 d S T P . .
C11 C 0.4225(4) 0.7508(3) 0.85268(19) 0.0343(11) Uani 1 1 d . . . . .
C12 C 0.3167(5) 0.8050(3) 0.8306(2) 0.0457(13) Uani 1 1 d . . . . .
H12A H 0.340672 0.844915 0.804123 0.069 Uiso 1 1 calc R U . . .
H12B H 0.291667 0.829211 0.866015 0.069 Uiso 1 1 calc R U . . .
H12C H 0.250581 0.775194 0.807654 0.069 Uiso 1 1 calc R U . . .
C13 C 0.5284(5) 0.7965(3) 0.8872(2) 0.0411(12) Uani 1 1 d . . . . .
H13A H 0.593627 0.760998 0.902517 0.062 Uiso 1 1 calc R U . . .
H13B H 0.504535 0.823724 0.921638 0.062 Uiso 1 1 calc R U . . .
H13C H 0.554738 0.833933 0.859437 0.062 Uiso 1 1 calc R U . . .
C14 C 0.3838(5) 0.6945(3) 0.8979(2) 0.0485(14) Uani 1 1 d . . . . .
H14A H 0.316815 0.663666 0.877027 0.073 Uiso 1 1 calc R U . . .
H14B H 0.359453 0.723290 0.931523 0.073 Uiso 1 1 calc R U . . .
H14C H 0.450182 0.660365 0.914261 0.073 Uiso 1 1 calc R U . . .
C15 C 0.2664(4) 0.4970(2) 0.53847(18) 0.0300(10) Uani 1 1 d . . . . .
C16 C 0.3272(5) 0.5052(3) 0.4825(2) 0.0399(12) Uani 1 1 d . . . . .
H16A H 0.395157 0.540206 0.492275 0.060 Uiso 1 1 calc R U . . .
H16B H 0.270394 0.525944 0.447974 0.060 Uiso 1 1 calc R U . . .
H16C H 0.354835 0.454466 0.471468 0.060 Uiso 1 1 calc R U . . .
C17 C 0.1559(5) 0.4452(3) 0.5230(2) 0.0523(14) Uani 1 1 d . . . . .
H17A H 0.179591 0.394128 0.510676 0.078 Uiso 1 1 calc R U . . .
H17B H 0.099554 0.468292 0.489369 0.078 Uiso 1 1 calc R U . . .
H17C H 0.118327 0.440260 0.559046 0.078 Uiso 1 1 calc R U . . .
C18 C 0.2261(5) 0.5761(3) 0.5543(2) 0.0518(14) Uani 1 1 d . . . . .
H18A H 0.184304 0.572180 0.588924 0.078 Uiso 1 1 calc R U . . .
H18B H 0.172400 0.597623 0.518877 0.078 Uiso 1 1 calc R U . . .
H18C H 0.295300 0.609878 0.565235 0.078 Uiso 1 1 calc R U . . .
C19 C 0.5590(4) 0.2766(3) 0.6231(2) 0.0382(11) Uani 1 1 d . . . . .
C20 C 0.6211(5) 0.2852(3) 0.5670(2) 0.0505(14) Uani 1 1 d . . . . .
H20A H 0.562056 0.298410 0.530844 0.076 Uiso 1 1 calc R U . . .
H20B H 0.659814 0.236501 0.559932 0.076 Uiso 1 1 calc R U . . .
H20C H 0.680907 0.326205 0.574942 0.076 Uiso 1 1 calc R U . . .
C21 C 0.4680(5) 0.2117(3) 0.6115(2) 0.0433(12) Uani 1 1 d . . . . .
H21A H 0.433212 0.203697 0.648230 0.065 Uiso 1 1 calc R U . . .
H21B H 0.507003 0.164199 0.601848 0.065 Uiso 1 1 calc R U . . .
H21C H 0.405142 0.225536 0.577128 0.065 Uiso 1 1 calc R U . . .
C22 C 0.6523(5) 0.2551(3) 0.6774(2) 0.0557(15) Uani 1 1 d . . . . .
H22A H 0.713876 0.295001 0.684186 0.084 Uiso 1 1 calc R U . . .
H22B H 0.688174 0.205612 0.669577 0.084 Uiso 1 1 calc R U . . .
H22C H 0.615571 0.250583 0.713799 0.084 Uiso 1 1 calc R U . . .
C1A C 0.6763(16) 1.0152(16) 0.8021(9) 0.120(11) Uani 0.5 1 d D U P A -1
H1AA H 0.672854 1.043543 0.839912 0.181 Uiso 0.5 1 calc R U P A -1
H1AB H 0.730429 1.041703 0.779471 0.181 Uiso 0.5 1 calc R U P A -1
H1AC H 0.705279 0.962799 0.812205 0.181 Uiso 0.5 1 calc R U P A -1
C1B C 0.5548(9) 1.0117(6) 0.7636(5) 0.058(3) Uani 0.5 1 d D U P A -1
C1C C 0.4528(12) 1.0110(19) 0.7878(7) 0.080(6) Uani 0.5 1 d D U P A -1
H1C H 0.458822 1.013213 0.830955 0.096 Uiso 0.5 1 calc R U P A -1
C1D C 0.3413(11) 1.0072(9) 0.7513(6) 0.083(4) Uani 0.5 1 d D U P A -1
H1D H 0.272205 1.005840 0.769393 0.099 Uiso 0.5 1 calc R U P A -1
C1E C 0.3314(14) 1.0054(17) 0.6889(7) 0.085(6) Uani 0.5 1 d D U P A -1
H1E H 0.255542 1.003753 0.663126 0.102 Uiso 0.5 1 calc R U P A -1
C1F C 0.4328(11) 1.0060(7) 0.6647(5) 0.076(4) Uani 0.5 1 d D U P A -1
H1F H 0.426798 1.004148 0.621495 0.092 Uiso 0.5 1 calc R U P A -1
C1G C 0.5424(13) 1.0093(17) 0.7008(6) 0.064(5) Uani 0.5 1 d D U P A -1
H1G H 0.611232 1.009869 0.682461 0.077 Uiso 0.5 1 calc R U P A -1

loop_
_atom_site_aniso_label
_atom_site_aniso_U_11
_atom_site_aniso_U_22
_atom_site_aniso_U_33
_atom_site_aniso_U_23
_atom_site_aniso_U_13
_atom_site_aniso_U_12
O1 0.065(2) 0.044(2) 0.0367(18) -0.0129(15) -0.0056(16) 0.0144(18)
O2 0.080(4) 0.030(3) 0.052(3) 0.000 0.029(3) 0.000
N1 0.035(3) 0.022(3) 0.018(2) 0.000 0.002(2) 0.000
C1 0.030(2) 0.026(2) 0.026(2) -0.0006(16) 0.0040(18) 0.0021(18)
C2 0.034(3) 0.034(2) 0.032(2) 0.0015(18) 0.0046(19) 0.001(2)
C3 0.042(3) 0.034(2) 0.027(2) -0.0028(18) 0.003(2) 0.000(2)
C4 0.034(3) 0.029(2) 0.036(2) 0.0020(18) 0.006(2) 0.007(2)
C5 0.031(2) 0.029(2) 0.034(2) -0.0055(17) 0.0070(19) -0.0018(19)
C6 0.038(3) 0.030(2) 0.027(2) 0.0013(17) 0.0063(19) -0.002(2)
C7 0.036(4) 0.026(3) 0.034(3) 0.000 0.005(3) 0.000
C8 0.036(3) 0.029(2) 0.029(2) -0.0004(17) 0.0078(19) -0.004(2)
C9 0.038(3) 0.034(2) 0.023(2) -0.0017(17) 0.0062(19) 0.000(2)
C10 0.047(4) 0.024(3) 0.033(3) 0.000 0.010(3) 0.000
C11 0.035(3) 0.036(3) 0.033(2) -0.0079(19) 0.010(2) 0.001(2)
C12 0.049(3) 0.049(3) 0.040(3) -0.005(2) 0.013(2) 0.009(2)
C13 0.045(3) 0.042(3) 0.036(2) -0.013(2) 0.006(2) 0.001(2)
C14 0.062(4) 0.053(3) 0.034(2) -0.001(2) 0.020(2) 0.008(3)
C15 0.028(3) 0.033(2) 0.025(2) 0.0018(16) -0.0028(18) 0.0040(19)
C16 0.046(3) 0.045(3) 0.028(2) 0.0079(18) 0.004(2) 0.008(2)
C17 0.048(3) 0.048(3) 0.058(3) 0.005(3) 0.001(3) 0.002(3)
C18 0.062(4) 0.045(3) 0.045(3) 0.000(2) 0.001(3) 0.018(3)
C19 0.039(3) 0.033(3) 0.042(2) -0.0100(19) 0.004(2) 0.008(2)
C20 0.053(3) 0.049(3) 0.051(3) -0.002(2) 0.012(3) 0.012(3)
C21 0.044(3) 0.025(2) 0.058(3) -0.005(2) 0.005(2) 0.004(2)
C22 0.068(4) 0.046(3) 0.050(3) -0.001(2) 0.003(3) 0.009(3)
C1A 0.088(10) 0.15(3) 0.102(16) -0.020(17) -0.046(10) -0.030(15)
C1B 0.058(6) 0.056(7) 0.054(6) 0.002(5) -0.001(4) -0.003(5)
C1C 0.086(7) 0.090(16) 0.068(9) -0.031(10) 0.026(6) -0.002(10)
C1D 0.066(7) 0.094(11) 0.096(9) -0.008(8) 0.033(7) 0.005(8)
C1E 0.087(9) 0.080(13) 0.087(9) -0.012(10) 0.009(7) 0.002(10)
C1F 0.092(8) 0.069(8) 0.067(7) 0.010(6) 0.009(5) 0.008(7)
C1G 0.093(9) 0.048(10) 0.052(6) 0.001(7) 0.014(5) -0.003(9)

loop_
_atom_type_symbol
_atom_type_description
_atom_type_scat_dispersion_real
_atom_type_scat_dispersion_imag
_atom_type_scat_source
C C 0.0181 0.0091 'International Tables Vol C Tables 4.2.6.8 and 6.1.1.4'
H H 0.0000 0.0000 'International Tables Vol C Tables 4.2.6.8 and 6.1.1.4'
N N 0.0311 0.0180 'International Tables Vol C Tables 4.2.6.8 and 6.1.1.4'
O O 0.0492 0.0322 'International Tables Vol C Tables 4.2.6.8 and 6.1.1.4'

loop_
_geom_angle_atom_site_label_1
_geom_angle_atom_site_label_2
_geom_angle_atom_site_label_3
_geom_angle
_geom_angle_site_symmetry_1
_geom_angle_site_symmetry_3
_geom_angle_publ_flag
H2 O2 H2 141.1 . 2_656 ?
C10 O2 H2 109.47(5) . 2_656 ?
C10 O2 H2 109.5 . . ?
C6 N1 C6 122.9(5) . 2_656 ?
C6 N1 C7 118.6(2) . . ?
C6 N1 C7 118.6(2) 2_656 . ?
C2 C1 H1 119.1 . . ?
C2 C1 C6 121.7(4) . . ?
C6 C1 H1 119.1 . . ?
C1 C2 C3 118.8(4) . . ?
C1 C2 C15 121.8(4) . . ?
C3 C2 C15 119.4(4) . . ?
O1 C3 C2 120.4(4) . . ?
O1 C3 C4 120.4(4) . . ?
C2 C3 C4 119.2(4) . . ?
C3 C4 C19 119.6(4) . . ?
C5 C4 C3 119.3(4) . . ?
C5 C4 C19 121.1(4) . . ?
C4 C5 H5 120.2 . . ?
C4 C5 C6 119.7(4) . . ?
C6 C5 H5 120.2 . . ?
N1 C6 C1 120.7(4) . . ?
N1 C6 C5 118.1(4) . . ?
C1 C6 C5 121.2(4) . . ?
C8 C7 N1 119.0(3) . . ?
C8 C7 N1 119.0(3) 2_656 . ?
C8 C7 C8 121.9(6) . 2_656 ?
C7 C8 H8 119.9 . . ?
C7 C8 C9 120.2(4) . . ?
C9 C8 H8 119.9 . . ?
C8 C9 C10 117.9(4) . . ?
C8 C9 C11 120.1(4) . . ?
C10 C9 C11 122.0(4) . . ?
O2 C10 C9 119.1(3) . . ?
O2 C10 C9 119.1(3) . 2_656 ?
C9 C10 C9 121.8(6) . 2_656 ?
C12 C11 C9 111.0(3) . . ?
C13 C11 C9 109.5(4) . . ?
C13 C11 C12 110.4(4) . . ?
C14 C11 C9 111.2(4) . . ?
C14 C11 C12 107.2(4) . . ?
C14 C11 C13 107.4(4) . . ?
C11 C12 H12A 109.5 . . ?
C11 C12 H12B 109.5 . . ?
C11 C12 H12C 109.5 . . ?
H12A C12 H12B 109.5 . . ?
H12A C12 H12C 109.5 . . ?
H12B C12 H12C 109.5 . . ?
C11 C13 H13A 109.5 . . ?
C11 C13 H13B 109.5 . . ?
C11 C13 H13C 109.5 . . ?
H13A C13 H13B 109.5 . . ?
H13A C13 H13C 109.5 . . ?
H13B C13 H13C 109.5 . . ?
C11 C14 H14A 109.5 . . ?
C11 C14 H14B 109.5 . . ?
C11 C14 H14C 109.5 . . ?
H14A C14 H14B 109.5 . . ?
H14A C14 H14C 109.5 . . ?
H14B C14 H14C 109.5 . . ?
C16 C15 C2 109.0(4) . . ?
C16 C15 C17 110.2(4) . . ?
C17 C15 C2 109.7(4) . . ?
C18 C15 C2 112.0(4) . . ?
C18 C15 C16 107.9(4) . . ?
C18 C15 C17 108.0(4) . . ?
C15 C16 H16A 109.5 . . ?
C15 C16 H16B 109.5 . . ?
C15 C16 H16C 109.5 . . ?
H16A C16 H16B 109.5 . . ?
H16A C16 H16C 109.5 . . ?
H16B C16 H16C 109.5 . . ?
C15 C17 H17A 109.5 . . ?
C15 C17 H17B 109.5 . . ?
C15 C17 H17C 109.5 . . ?
H17A C17 H17B 109.5 . . ?
H17A C17 H17C 109.5 . . ?
H17B C17 H17C 109.5 . . ?
C15 C18 H18A 109.5 . . ?
C15 C18 H18B 109.5 . . ?
C15 C18 H18C 109.5 . . ?
H18A C18 H18B 109.5 . . ?
H18A C18 H18C 109.5 . . ?
H18B C18 H18C 109.5 . . ?
C4 C19 C20 108.7(4) . . ?
C21 C19 C4 110.2(4) . . ?
C21 C19 C20 109.6(4) . . ?
C22 C19 C4 112.0(4) . . ?
C22 C19 C20 107.8(4) . . ?
C22 C19 C21 108.4(4) . . ?
C19 C20 H20A 109.5 . . ?
C19 C20 H20B 109.5 . . ?
C19 C20 H20C 109.5 . . ?
H20A C20 H20B 109.5 . . ?
H20A C20 H20C 109.5 . . ?
H20B C20 H20C 109.5 . . ?
C19 C21 H21A 109.5 . . ?
C19 C21 H21B 109.5 . . ?
C19 C21 H21C 109.5 . . ?
H21A C21 H21B 109.5 . . ?
H21A C21 H21C 109.5 . . ?
H21B C21 H21C 109.5 . . ?
C19 C22 H22A 109.5 . . ?
C19 C22 H22B 109.5 . . ?
C19 C22 H22C 109.5 . . ?
H22A C22 H22B 109.5 . . ?
H22A C22 H22C 109.5 . . ?
H22B C22 H22C 109.5 . . ?
H1AA C1A H1AB 109.5 . . ?
H1AA C1A H1AC 109.5 . . ?
H1AB C1A H1AC 109.5 . . ?
C1B C1A H1AA 109.5 . . ?
C1B C1A H1AB 109.5 . . ?
C1B C1A H1AC 109.5 . . ?
C1C C1B C1A 123.0(12) . . ?
C1C C1B C1G 117.3(10) . . ?
C1G C1B C1A 119.7(11) . . ?
C1B C1C H1C 119.0 . . ?
C1B C1C C1D 122.0(12) . . ?
C1D C1C H1C 119.0 . . ?
C1C C1D H1D 120.2 . . ?
C1E C1D C1C 119.5(11) . . ?
C1E C1D H1D 120.2 . . ?
C1D C1E H1E 120.7 . . ?
C1F C1E C1D 118.6(11) . . ?
C1F C1E H1E 120.7 . . ?
C1E C1F H1F 119.2 . . ?
C1G C1F C1E 121.7(11) . . ?
C1G C1F H1F 119.2 . . ?
C1B C1G H1G 119.6 . . ?
C1F C1G C1B 120.8(11) . . ?
C1F C1G H1G 119.6 . . ?

loop_
_geom_bond_atom_site_label_1
_geom_bond_atom_site_label_2
_geom_bond_distance
_geom_bond_site_symmetry_2
_geom_bond_publ_flag
O1 C3 1.248(5) . ?
O2 H2 0.8400 . ?
O2 H2 0.8400 2_656 ?
O2 C10 1.344(8) . ?
N1 C6 1.387(4) 2_656 ?
N1 C6 1.387(4) . ?
N1 C7 1.454(7) . ?
C1 H1 0.9500 . ?
C1 C2 1.372(6) . ?
C1 C6 1.406(6) . ?
C2 C3 1.467(6) . ?
C2 C15 1.540(6) . ?
C3 C4 1.477(6) . ?
C4 C5 1.384(6) . ?
C4 C19 1.545(6) . ?
C5 H5 0.9500 . ?
C5 C6 1.437(6) . ?
C7 C8 1.389(5) . ?
C7 C8 1.389(5) 2_656 ?
C8 H8 0.9500 . ?
C8 C9 1.398(6) . ?
C9 C10 1.424(5) . ?
C9 C11 1.543(5) . ?
C11 C12 1.540(7) . ?
C11 C13 1.532(7) . ?
C11 C14 1.524(6) . ?
C12 H12A 0.9800 . ?
C12 H12B 0.9800 . ?
C12 H12C 0.9800 . ?
C13 H13A 0.9800 . ?
C13 H13B 0.9800 . ?
C13 H13C 0.9800 . ?
C14 H14A 0.9800 . ?
C14 H14B 0.9800 . ?
C14 H14C 0.9800 . ?
C15 C16 1.539(6) . ?
C15 C17 1.539(7) . ?
C15 C18 1.509(6) . ?
C16 H16A 0.9800 . ?
C16 H16B 0.9800 . ?
C16 H16C 0.9800 . ?
C17 H17A 0.9800 . ?
C17 H17B 0.9800 . ?
C17 H17C 0.9800 . ?
C18 H18A 0.9800 . ?
C18 H18B 0.9800 . ?
C18 H18C 0.9800 . ?
C19 C20 1.549(7) . ?
C19 C21 1.523(7) . ?
C19 C22 1.508(7) . ?
C20 H20A 0.9800 . ?
C20 H20B 0.9800 . ?
C20 H20C 0.9800 . ?
C21 H21A 0.9800 . ?
C21 H21B 0.9800 . ?
C21 H21C 0.9800 . ?
C22 H22A 0.9800 . ?
C22 H22B 0.9800 . ?
C22 H22C 0.9800 . ?
C1A H1AA 0.9800 . ?
C1A H1AB 0.9800 . ?
C1A H1AC 0.9800 . ?
C1A C1B 1.498(15) . ?
C1B C1C 1.371(11) . ?
C1B C1G 1.378(10) . ?
C1C H1C 0.9500 . ?
C1C C1D 1.383(11) . ?
C1D H1D 0.9500 . ?
C1D C1E 1.372(11) . ?
C1E H1E 0.9500 . ?
C1E C1F 1.366(11) . ?
C1F H1F 0.9500 . ?
C1F C1G 1.363(11) . ?
C1G H1G 0.9500 . ?

loop_
_geom_torsion_atom_site_label_1
_geom_torsion_atom_site_label_2
_geom_torsion_atom_site_label_3
_geom_torsion_atom_site_label_4
_geom_torsion
_geom_torsion_site_symmetry_1
_geom_torsion_site_symmetry_2
_geom_torsion_site_symmetry_3
_geom_torsion_site_symmetry_4
_geom_torsion_publ_flag
O1 C3 C4 C5 -176.2(4) . . . . ?
O1 C3 C4 C19 3.9(7) . . . . ?
N1 C7 C8 C9 179.1(3) . . . . ?
C1 C2 C3 O1 177.1(4) . . . . ?
C1 C2 C3 C4 -3.9(6) . . . . ?
C1 C2 C15 C16 120.9(4) . . . . ?
C1 C2 C15 C17 -118.3(5) . . . . ?
C1 C2 C15 C18 1.6(6) . . . . ?
C2 C1 C6 N1 -178.8(4) . . . . ?
C2 C1 C6 C5 2.1(7) . . . . ?
C2 C3 C4 C5 4.7(6) . . . . ?
C2 C3 C4 C19 -175.2(4) . . . . ?
C3 C2 C15 C16 -58.9(5) . . . . ?
C3 C2 C15 C17 61.9(5) . . . . ?
C3 C2 C15 C18 -178.2(4) . . . . ?
C3 C4 C5 C6 -2.2(6) . . . . ?
C3 C4 C19 C20 58.6(5) . . . . ?
C3 C4 C19 C21 -61.6(5) . . . . ?
C3 C4 C19 C22 177.7(4) . . . . ?
C4 C5 C6 N1 179.7(4) . . . . ?
C4 C5 C6 C1 -1.2(6) . . . . ?
C5 C4 C19 C20 -121.3(5) . . . . ?
C5 C4 C19 C21 118.6(5) . . . . ?
C5 C4 C19 C22 -2.2(6) . . . . ?
C6 N1 C6 C1 148.4(4) 2_656 . . . ?
C6 N1 C6 C5 -32.4(3) 2_656 . . . ?
C6 N1 C7 C8 141.7(3) 2_656 . . 2_656 ?
C6 N1 C7 C8 -38.3(3) 2_656 . . . ?
C6 N1 C7 C8 -38.3(3) . . . 2_656 ?
C6 N1 C7 C8 141.7(3) . . . . ?
C6 C1 C2 C3 0.5(7) . . . . ?
C6 C1 C2 C15 -179.3(4) . . . . ?
C7 N1 C6 C1 -31.6(4) . . . . ?
C7 N1 C6 C5 147.6(3) . . . . ?
C7 C8 C9 C10 1.8(6) . . . . ?
C7 C8 C9 C11 -176.0(3) . . . . ?
C8 C7 C8 C9 -0.9(3) 2_656 . . . ?
C8 C9 C10 O2 179.1(3) . . . . ?
C8 C9 C10 C9 -0.9(3) . . . 2_656 ?
C8 C9 C11 C12 -121.4(5) . . . . ?
C8 C9 C11 C13 116.3(5) . . . . ?
C8 C9 C11 C14 -2.2(6) . . . . ?
C10 C9 C11 C12 60.9(5) . . . . ?
C10 C9 C11 C13 -61.3(5) . . . . ?
C10 C9 C11 C14 -179.9(4) . . . . ?
C11 C9 C10 O2 -3.2(5) . . . . ?
C11 C9 C10 C9 176.8(5) . . . 2_656 ?
C15 C2 C3 O1 -3.1(6) . . . . ?
C15 C2 C3 C4 176.0(4) . . . . ?
C19 C4 C5 C6 177.7(4) . . . . ?
C1A C1B C1C C1D -180(2) . . . . ?
C1A C1B C1G C1F 180.0(17) . . . . ?
C1B C1C C1D C1E -1(4) . . . . ?
C1C C1B C1G C1F 0(2) . . . . ?
C1C C1D C1E C1F 1(4) . . . . ?
C1D C1E C1F C1G -1(3) . . . . ?
C1E C1F C1G C1B 0(3) . . . . ?
C1G C1B C1C C1D 1(2) . . . . ?
